data_7244008
loop_
_publ_author_name
'Ospina-Castro, Mar\'ia L.'
'\'Avila, Edward E.'
'Brice\~no, Alexander'
'Reiber, Andreas'
'Pacheco-Londo\~no, Leonardo C.'
'Galan-Freyle, Nataly J.'

_publ_section_title
;
 Self-assembly and supramolecular isomerism in 1D metal--organometallic
 networks based on transition-metal assemblies from
 1,1&#x2032;-ferrocene-dicarboxylic acid and ancillary nitrogen
 heterocycle ligands
;
_journal_issue 46
_journal_name_full CrystEngComm
_journal_page_first 8198
_journal_page_last 8208
_journal_paper_doi 10.1039/D1CE01204E
_journal_volume 23
_journal_year 2021
_chemical_formula_sum 'C38 H32 Co Fe N2 O5'
_chemical_formula_weight 711.43
_space_group_crystal_system triclinic
_space_group_IT_number 2
_space_group_name_Hall '-P 1'
_space_group_name_H-M_alt 'P -1'
_atom_sites_solution_hydrogens mixed
_audit_creation_method SHELXL-2018/3
_audit_update_record
;
2019-07-06 deposited with the CCDC.	2021-11-08 downloaded from the CCDC.
;
_cell_angle_alpha 106.27(3)
_cell_angle_beta 91.968(17)
_cell_angle_gamma 93.26(2)
_cell_formula_units_Z 2
_cell_length_a 10.241(6)
_cell_length_b 12.460(9)
_cell_length_c 13.234(9)
_cell_measurement_reflns_used 756
_cell_measurement_temperature 293
_cell_measurement_theta_max 23.8827
_cell_measurement_theta_min 3.2683
_cell_volume 1616.2(19)
_computing_cell_refinement 'CrystalClear (Rigaku/MSC Inc., 2005)'
_computing_data_collection 'CrystalClear (Rigaku/MSC Inc., 2005)'
_computing_data_reduction 'CrystalClear (Rigaku/MSC Inc., 2005)'
_computing_molecular_graphics 'DIAMOND (Brandenburg, 1998)'
_computing_publication_material 'PLATON (Spek, 2003)'
_computing_structure_refinement 'SHELXL-2018/3 (Sheldrick, 2018)'
_computing_structure_solution 'SUPERFLIP (Palatinus & Chapuis, 2007)'
_diffrn_ambient_temperature 293
_diffrn_detector_area_resol_mean 14.6306
_diffrn_measured_fraction_theta_full 0.884
_diffrn_measured_fraction_theta_max 0.769
_diffrn_measurement_details
;
scan:
Number of images: 180
           Slice: 0.0000 - 360.0000
     Image width: 2.0000
        Exp time: 100.0000
   Rotation axis: Phi
           Omega: 0.0000
             Chi: 0.0000
             Phi: 0.0000
             XTD: 46.2985
          2theta: -10.1082
scan:
Number of images: 17
           Slice: -24.0000 - 10.0000
     Image width: 2.0000
        Exp time: 100.0000
   Rotation axis: Omega
           Omega: 0.0000
             Chi: 90.0000
             Phi: 0.0000
             XTD: 46.2985
          2theta: -10.1082
scan:
Number of images: 20
           Slice: -30.0000 - 10.0000
     Image width: 2.0000
        Exp time: 100.0000
   Rotation axis: Omega
           Omega: 0.0000
             Chi: 90.0000
             Phi: 90.0000
             XTD: 46.2985
          2theta: -10.1082
scan:
Number of images: 20
           Slice: -30.0000 - 10.0000
     Image width: 2.0000
        Exp time: 100.0000
   Rotation axis: Omega
           Omega: 0.0000
             Chi: 90.0000
             Phi: 180.0000
             XTD: 46.2985
          2theta: -10.1082
scan:
Number of images: 20
           Slice: -30.0000 - 10.0000
     Image width: 2.0000
        Exp time: 100.0000
   Rotation axis: Omega
           Omega: 0.0000
             Chi: 90.0000
             Phi: 270.0000
             XTD: 46.2985
          2theta: -10.1082

;
_diffrn_measurement_device
;
Mercury (2x2 bin mode)
;
_diffrn_measurement_device_details
;
AFC7: Eulerian 3-circle
;
_diffrn_measurement_device_type 'Rigaku AFC7 Mercury'
_diffrn_measurement_method dtprofit.ref
_diffrn_orient_matrix_type d*Trek
_diffrn_orient_matrix_UB_11 0.1736
_diffrn_orient_matrix_UB_12 0.0051
_diffrn_orient_matrix_UB_13 -0.0315
_diffrn_orient_matrix_UB_21 -0.0070
_diffrn_orient_matrix_UB_22 0.0069
_diffrn_orient_matrix_UB_23 -0.0377
_diffrn_orient_matrix_UB_31 0.0087
_diffrn_orient_matrix_UB_32 0.0687
_diffrn_orient_matrix_UB_33 0.0109
_diffrn_radiation_detector CCD
_diffrn_radiation_monochromator 'Graphite Monochromator'
_diffrn_radiation_type MoK\a
_diffrn_radiation_wavelength 0.71073
_diffrn_reflns_av_R_equivalents 0.1484
_diffrn_reflns_av_unetI/netI 0.2315
_diffrn_reflns_Laue_measured_fraction_full 0.884
_diffrn_reflns_Laue_measured_fraction_max 0.769
_diffrn_reflns_limit_h_max 12
_diffrn_reflns_limit_h_min -12
_diffrn_reflns_limit_k_max 15
_diffrn_reflns_limit_k_min -15
_diffrn_reflns_limit_l_max 16
_diffrn_reflns_limit_l_min -16
_diffrn_reflns_number 16238
_diffrn_reflns_point_group_measured_fraction_full 0.884
_diffrn_reflns_point_group_measured_fraction_max 0.769
_diffrn_reflns_reduction_process 'Lp corrections applied'
_diffrn_reflns_theta_full 25.000
_diffrn_reflns_theta_max 26.575
_diffrn_reflns_theta_min 1.605
_diffrn_source 'Sealed Tube'
_exptl_absorpt_coefficient_mu 1.010
_exptl_absorpt_correction_T_max 0.780
_exptl_absorpt_correction_T_min 0.660
_exptl_absorpt_correction_type multi-scan
_exptl_absorpt_process_details 'Jacoson, R. (1998), Private Communication'
_exptl_crystal_colour 'dark wine'
_exptl_crystal_density_diffrn 1.462
_exptl_crystal_density_method none
_exptl_crystal_description block
_exptl_crystal_F_000 734
_exptl_crystal_recrystallization_method 'Hydrothermal Synthesis'
_exptl_crystal_size_max 0.400
_exptl_crystal_size_mid 0.350
_exptl_crystal_size_min 0.250
_refine_diff_density_max 0.447
_refine_diff_density_min -0.556
_refine_diff_density_rms 0.104
_refine_ls_extinction_method none
_refine_ls_goodness_of_fit_ref 1.073
_refine_ls_hydrogen_treatment constr
_refine_ls_matrix_type full
_refine_ls_number_parameters 401
_refine_ls_number_reflns 5193
_refine_ls_number_restraints 0
_refine_ls_restrained_S_all 1.073
_refine_ls_R_factor_all 0.2261
_refine_ls_R_factor_gt 0.0925
_refine_ls_shift/su_max 0.000
_refine_ls_shift/su_mean 0.000
_refine_ls_structure_factor_coef Fsqd
_refine_ls_weighting_details 'w=1/[\s^2^(Fo^2^)+(0.0184P)^2^+4.0625P] where P=(Fo^2^+2Fc^2^)/3'
_refine_ls_weighting_scheme calc
_refine_ls_wR_factor_gt 0.1296
_refine_ls_wR_factor_ref 0.1775
_reflns_Friedel_coverage 0.000
_reflns_number_gt 2325
_reflns_number_total 5193
_reflns_threshold_expression 'I > 2\s(I)'
_cod_data_source_file d1ce01204e2.cif
_cod_data_source_block Compound_5
_cod_database_code 7244008
_publcif_datablock.id {c98fdf40-6621-4b34-b102-e4917d18db88}

_shelx_shelxl_version_number 2018/3
_shelx_space_group_comment
;
The symmetry employed for this shelxl refinement is uniquely defined
by the following loop, which should always be used as a source of
symmetry information in preference to the above space-group names.
They are only intended as comments.
;
_shelx_estimated_absorpt_t_min 0.688
_shelx_estimated_absorpt_t_max 0.786
_exptl_absorpt_special_details none
_publcif_funding_html
;
;

loop_
_space_group_symop_operation_xyz
'x, y, z'
'-x, -y, -z'

loop_
_atom_site_label
_atom_site_type_symbol
_atom_site_fract_x
_atom_site_fract_y
_atom_site_fract_z
_atom_site_U_iso_or_equiv
_atom_site_adp_type
_atom_site_occupancy
_atom_site_site_symmetry_order
_atom_site_calc_flag
_atom_site_refinement_flags_posn
_atom_site_refinement_flags_adp
_atom_site_refinement_flags_occupancy
_atom_site_disorder_assembly
_atom_site_disorder_group
Co1 Co 0.60397(12) 0.45593(10) 0.15796(9) 0.0440(4) Uani 1 1 d . . . . .
Fe2 Fe 1.11478(13) 0.36089(11) 0.25059(10) 0.0456(4) Uani 1 1 d . . . . .
N1 N 0.5433(7) 0.5762(6) 0.2983(6) 0.046(2) Uani 1 1 d . . . . .
N2 N 0.6646(8) 0.3388(7) 0.0135(6) 0.051(2) Uani 1 1 d . . . . .
O1 O 0.7735(6) 0.4466(5) 0.2363(4) 0.0471(17) Uani 1 1 d . . . . .
O2 O 0.8975(6) 0.5785(6) 0.1907(5) 0.059(2) Uani 1 1 d . . . . .
O3 O 1.4785(6) 0.3337(5) 0.2032(5) 0.0472(17) Uani 1 1 d . . . . .
O4 O 1.4030(6) 0.4282(5) 0.0981(5) 0.0457(17) Uani 1 1 d . . . . .
C1 C 0.9924(10) 0.4848(9) 0.3051(8) 0.050(3) Uani 1 1 d . . . . .
C2 C 1.1203(11) 0.5305(8) 0.3093(7) 0.049(3) Uani 1 1 d . . . . .
H2 H 1.150431 0.581636 0.274514 0.059 Uiso 1 1 calc R U . . .
C3 C 1.1962(10) 0.4848(9) 0.3764(8) 0.055(3) Uani 1 1 d . . . . .
H3 H 1.285068 0.501545 0.394361 0.066 Uiso 1 1 calc R U . . .
C4 C 1.1142(12) 0.4097(9) 0.4112(7) 0.058(3) Uani 1 1 d . . . . .
H4 H 1.139816 0.367778 0.455654 0.069 Uiso 1 1 calc R U . . .
C5 C 0.9872(10) 0.4087(9) 0.3676(8) 0.057(3) Uani 1 1 d . . . . .
H5 H 0.913596 0.366358 0.377633 0.069 Uiso 1 1 calc R U . . .
C6 C 0.8792(11) 0.5047(9) 0.2396(8) 0.051(3) Uani 1 1 d . . . . .
C7 C 1.2516(9) 0.3014(8) 0.1466(7) 0.040(2) Uani 1 1 d . . . . .
C8 C 1.2170(10) 0.2207(8) 0.2002(7) 0.049(3) Uani 1 1 d . . . . .
H8 H 1.273744 0.192263 0.241090 0.059 Uiso 1 1 calc R U . . .
C9 C 1.0822(11) 0.1914(8) 0.1808(8) 0.055(3) Uani 1 1 d . . . . .
H9 H 1.034064 0.140162 0.206621 0.065 Uiso 1 1 calc R U . . .
C10 C 1.0317(10) 0.2539(8) 0.1145(7) 0.051(3) Uani 1 1 d . . . . .
H10 H 0.945175 0.250529 0.089580 0.061 Uiso 1 1 calc R U . . .
C11 C 1.1387(10) 0.3228(7) 0.0933(6) 0.042(3) Uani 1 1 d . . . . .
H11 H 1.134360 0.372180 0.052235 0.050 Uiso 1 1 calc R U . . .
C12 C 1.3851(10) 0.3566(8) 0.1508(7) 0.040(3) Uani 1 1 d . . . . .
C13 C 0.5754(9) 0.5747(8) 0.3966(8) 0.052(3) Uani 1 1 d . . . . .
H13 H 0.629431 0.520785 0.406844 0.063 Uiso 1 1 calc R U . . .
C14 C 0.5299(10) 0.6523(8) 0.4849(8) 0.056(3) Uani 1 1 d . . . . .
H14 H 0.550567 0.648066 0.552590 0.068 Uiso 1 1 calc R U . . .
C15 C 0.4544(10) 0.7345(8) 0.4697(8) 0.058(3) Uani 1 1 d . . . . .
C16 C 0.4258(10) 0.7363(8) 0.3696(9) 0.064(3) Uani 1 1 d . . . . .
H16 H 0.375368 0.791402 0.357124 0.077 Uiso 1 1 calc R U . . .
C17 C 0.4711(10) 0.6570(8) 0.2868(7) 0.057(3) Uani 1 1 d . . . . .
H17 H 0.450021 0.660170 0.218793 0.068 Uiso 1 1 calc R U . . .
C18 C 0.4035(11) 0.8250(10) 0.5571(9) 0.077(4) Uani 1 1 d . . . . .
H18 H 0.371920 0.886343 0.539522 0.093 Uiso 1 1 calc R U . . .
C19 C 0.4001(12) 0.8250(10) 0.6507(9) 0.085(4) Uani 1 1 d . . . . .
H19 H 0.433909 0.765439 0.669992 0.102 Uiso 1 1 calc R U . . .
C20 C 0.3436(7) 0.9172(7) 0.7354(6) 0.067(3) Uani 1 1 d G . . . .
C21 C 0.3087(9) 0.8869(5) 0.8247(7) 0.105(5) Uani 1 1 d G . . . .
H21 H 0.320766 0.814941 0.829095 0.125 Uiso 1 1 calc R U . . .
C22 C 0.2557(8) 0.9643(8) 0.9075(5) 0.110(5) Uani 1 1 d G . . . .
H22 H 0.232274 0.944005 0.967261 0.131 Uiso 1 1 calc R U . . .
C23 C 0.2376(8) 1.0719(7) 0.9009(6) 0.091(4) Uani 1 1 d G . . . .
H23 H 0.202123 1.123624 0.956317 0.109 Uiso 1 1 calc R U . . .
C24 C 0.2725(8) 1.1022(5) 0.8116(8) 0.096(4) Uani 1 1 d G . . . .
H24 H 0.260462 1.174181 0.807207 0.116 Uiso 1 1 calc R U . . .
C25 C 0.3256(8) 1.0249(8) 0.7288(6) 0.094(4) Uani 1 1 d G . . . .
H25 H 0.348954 1.045118 0.669039 0.113 Uiso 1 1 calc R U . . .
C26 C 0.7793(10) 0.3599(9) -0.0238(7) 0.059(3) Uani 1 1 d . . . . .
H26 H 0.825046 0.428263 0.008594 0.071 Uiso 1 1 calc R U . . .
C27 C 0.8352(11) 0.2873(10) -0.1071(8) 0.070(3) Uani 1 1 d . . . . .
H27 H 0.916137 0.306554 -0.129366 0.084 Uiso 1 1 calc R U . . .
C28 C 0.7692(13) 0.1860(10) -0.1565(8) 0.067(4) Uani 1 1 d . . . . .
C29 C 0.6498(13) 0.1608(9) -0.1201(8) 0.074(4) Uani 1 1 d . . . . .
H29 H 0.602852 0.092659 -0.151335 0.089 Uiso 1 1 calc R U . . .
C30 C 0.6006(10) 0.2404(9) -0.0348(8) 0.062(3) Uani 1 1 d . . . . .
H30 H 0.519730 0.223661 -0.010918 0.075 Uiso 1 1 calc R U . . .
C31 C 0.8319(14) 0.1051(11) -0.2441(10) 0.094(4) Uani 1 1 d . . . . .
H31 H 0.921122 0.120107 -0.248869 0.112 Uiso 1 1 calc R U . . .
C32 C 0.7828(15) 0.0224(9) -0.3100(10) 0.092(5) Uani 1 1 d . . . . .
H32 H 0.693913 0.005758 -0.305426 0.110 Uiso 1 1 calc R U . . .
C33 C 0.8490(8) -0.0558(5) -0.3980(5) 0.057(3) Uani 1 1 d G . . . .
C34 C 0.9822(7) -0.0721(5) -0.3983(5) 0.064(3) Uani 1 1 d G . . . .
H34 H 1.037704 -0.031759 -0.341629 0.077 Uiso 1 1 calc R U . . .
C35 C 1.0323(6) -0.1487(6) -0.4832(6) 0.076(4) Uani 1 1 d G . . . .
H35 H 1.121430 -0.159583 -0.483382 0.091 Uiso 1 1 calc R U . . .
C36 C 0.9494(9) -0.2090(5) -0.5678(5) 0.070(4) Uani 1 1 d G . . . .
H36 H 0.982919 -0.260252 -0.624663 0.084 Uiso 1 1 calc R U . . .
C37 C 0.8162(8) -0.1927(6) -0.5676(5) 0.080(4) Uani 1 1 d G . . . .
H37 H 0.760680 -0.233098 -0.624191 0.096 Uiso 1 1 calc R U . . .
C38 C 0.7660(6) -0.1162(6) -0.4826(7) 0.072(3) Uani 1 1 d G . . . .
H38 H 0.676951 -0.105274 -0.482439 0.086 Uiso 1 1 calc R U . . .
O1W O 0.6635(6) 0.5935(4) 0.1066(4) 0.0493(17) Uani 1 1 d . . . . .
H1W H 0.749450 0.595611 0.127992 0.074 Uiso 1 1 d R U . . .
H2W H 0.656861 0.586501 0.045767 0.074 Uiso 1 1 d R U . . .

loop_
_atom_site_aniso_label
_atom_site_aniso_U_11
_atom_site_aniso_U_22
_atom_site_aniso_U_33
_atom_site_aniso_U_23
_atom_site_aniso_U_13
_atom_site_aniso_U_12
Co1 0.0388(9) 0.0516(9) 0.0409(8) 0.0108(7) 0.0055(6) 0.0068(7)
Fe2 0.0404(9) 0.0528(9) 0.0431(9) 0.0117(7) 0.0053(7) 0.0078(7)
N1 0.046(6) 0.050(5) 0.043(5) 0.013(4) -0.001(4) 0.009(4)
N2 0.051(6) 0.054(6) 0.044(5) 0.005(4) 0.004(5) 0.007(5)
O1 0.037(4) 0.058(4) 0.049(4) 0.021(3) 0.001(3) 0.000(4)
O2 0.044(5) 0.065(5) 0.066(5) 0.016(4) -0.009(4) 0.002(4)
O3 0.031(4) 0.059(4) 0.057(4) 0.024(4) -0.003(3) 0.007(3)
O4 0.046(4) 0.053(4) 0.042(4) 0.019(3) 0.003(3) 0.000(3)
C1 0.033(7) 0.065(7) 0.045(6) 0.002(6) 0.007(5) 0.014(6)
C2 0.053(8) 0.049(6) 0.042(6) 0.007(5) 0.000(6) 0.006(6)
C3 0.030(6) 0.069(7) 0.053(7) -0.002(6) 0.000(6) 0.001(6)
C4 0.061(8) 0.072(8) 0.046(6) 0.024(6) -0.002(6) 0.017(7)
C5 0.046(8) 0.077(8) 0.046(6) 0.012(6) 0.014(6) -0.001(6)
C6 0.051(8) 0.051(7) 0.046(7) 0.005(6) 0.009(6) 0.008(6)
C7 0.034(6) 0.046(6) 0.036(6) 0.007(5) 0.002(5) 0.011(5)
C8 0.038(7) 0.051(6) 0.058(7) 0.015(6) 0.005(5) 0.017(5)
C9 0.048(8) 0.060(7) 0.064(7) 0.034(6) 0.004(6) 0.001(6)
C10 0.037(7) 0.061(7) 0.047(6) 0.002(6) -0.011(5) 0.004(6)
C11 0.053(7) 0.046(6) 0.026(5) 0.009(5) 0.004(5) 0.002(5)
C12 0.045(7) 0.040(6) 0.029(6) -0.004(5) 0.017(5) 0.009(6)
C13 0.044(7) 0.055(7) 0.058(7) 0.018(6) -0.011(6) 0.006(5)
C14 0.063(8) 0.059(7) 0.042(6) 0.007(6) 0.005(6) -0.003(6)
C15 0.059(8) 0.052(7) 0.050(7) -0.011(6) 0.018(6) 0.013(6)
C16 0.063(8) 0.062(7) 0.065(8) 0.009(7) 0.010(7) 0.017(6)
C17 0.068(8) 0.066(7) 0.041(6) 0.019(6) 0.005(6) 0.017(6)
C18 0.064(9) 0.095(9) 0.068(8) 0.017(8) -0.012(7) 0.000(7)
C19 0.084(10) 0.108(10) 0.058(8) 0.012(8) 0.001(7) 0.017(8)
C20 0.064(8) 0.072(8) 0.055(8) -0.001(7) 0.006(6) 0.004(7)
C21 0.159(14) 0.074(9) 0.079(9) 0.008(8) 0.039(9) 0.045(9)
C22 0.144(14) 0.116(12) 0.073(10) 0.027(9) 0.018(9) 0.040(10)
C23 0.103(11) 0.076(9) 0.076(9) -0.014(8) 0.015(8) 0.037(8)
C24 0.137(13) 0.067(9) 0.082(9) 0.012(8) 0.011(9) 0.027(8)
C25 0.122(12) 0.091(10) 0.059(8) 0.002(8) 0.012(8) 0.023(9)
C26 0.055(8) 0.074(8) 0.047(7) 0.013(6) 0.008(6) 0.008(6)
C27 0.068(9) 0.090(9) 0.058(8) 0.023(7) 0.020(7) 0.035(8)
C28 0.093(11) 0.066(8) 0.046(7) 0.013(7) 0.018(7) 0.033(8)
C29 0.114(11) 0.050(7) 0.047(7) -0.009(6) 0.008(7) 0.015(7)
C30 0.058(8) 0.059(7) 0.072(8) 0.023(7) -0.002(6) 0.001(6)
C31 0.119(12) 0.083(10) 0.080(9) 0.018(8) 0.017(9) 0.031(9)
C32 0.157(14) 0.046(7) 0.079(9) 0.023(7) 0.022(10) 0.024(9)
C33 0.080(9) 0.037(6) 0.056(7) 0.017(6) 0.013(7) 0.006(6)
C34 0.070(9) 0.060(7) 0.059(7) 0.015(6) -0.004(7) -0.004(6)
C35 0.078(9) 0.066(8) 0.080(8) 0.008(7) 0.039(8) 0.013(7)
C36 0.112(11) 0.043(7) 0.052(7) 0.004(6) 0.029(8) 0.006(7)
C37 0.081(10) 0.072(9) 0.082(9) 0.017(7) 0.005(8) -0.004(7)
C38 0.078(9) 0.064(8) 0.074(8) 0.017(7) 0.008(8) 0.015(7)
O1W 0.048(4) 0.062(4) 0.044(4) 0.026(3) -0.002(3) 0.003(3)

loop_
_atom_type_symbol
_atom_type_description
_atom_type_scat_dispersion_real
_atom_type_scat_dispersion_imag
_atom_type_scat_source
C C 0.0033 0.0016 'International Tables Vol C Tables 4.2.6.8 and 6.1.1.4'
H H 0.0000 0.0000 'International Tables Vol C Tables 4.2.6.8 and 6.1.1.4'
Co Co 0.3494 0.9721 'International Tables Vol C Tables 4.2.6.8 and 6.1.1.4'
Fe Fe 0.3463 0.8444 'International Tables Vol C Tables 4.2.6.8 and 6.1.1.4'
N N 0.0061 0.0033 'International Tables Vol C Tables 4.2.6.8 and 6.1.1.4'
O O 0.0106 0.0060 'International Tables Vol C Tables 4.2.6.8 and 6.1.1.4'

loop_
_geom_angle_atom_site_label_1
_geom_angle_atom_site_label_2
_geom_angle_atom_site_label_3
_geom_angle
_geom_angle_site_symmetry_1
_geom_angle_site_symmetry_3
_geom_angle_publ_flag
O1 Co1 O1W 97.0(3) . . y
O1 Co1 O4 162.3(3) . 1_455 ?
O1 Co1 O3 100.8(3) . 1_455 ?
O1 Co1 N1 89.3(3) . . y
O1 Co1 N2 91.7(3) . . y
O1 Co1 C12 131.1(3) . 1_455 ?
O1W Co1 O4 100.4(3) . 1_455 ?
O1W Co1 N1 86.5(3) . . y
O1W Co1 O3 160.6(2) . 1_455 ?
O1W Co1 C12 131.1(3) . 1_455 ?
O1W Co1 N2 91.7(3) . . y
O3 Co1 N2 95.4(3) 1_455 . ?
O4 Co1 O3 61.5(2) 1_455 1_455 ?
O3 Co1 N1 86.1(3) 1_455 . ?
O4 Co1 N1 89.0(3) 1_455 . ?
O4 Co1 N2 90.5(3) 1_455 . ?
N1 Co1 N2 178.1(3) . . y
O4 Co1 C12 31.2(3) 1_455 1_455 ?
O3 Co1 C12 30.3(3) 1_455 1_455 ?
N1 Co1 C12 86.4(3) . 1_455 ?
N2 Co1 C12 94.2(3) . 1_455 ?
C7 Fe2 C11 40.8(3) . . ?
C7 Fe2 C1 146.3(5) . . ?
C11 Fe2 C1 114.3(4) . . ?
C7 Fe2 C2 115.7(4) . . ?
C11 Fe2 C2 108.4(4) . . ?
C1 Fe2 C2 40.0(3) . . ?
C7 Fe2 C10 68.6(4) . . ?
C11 Fe2 C10 41.4(3) . . ?
C1 Fe2 C10 108.6(4) . . ?
C2 Fe2 C10 132.0(4) . . ?
C7 Fe2 C4 133.9(4) . . ?
C11 Fe2 C4 172.6(5) . . ?
C1 Fe2 C4 67.7(4) . . ?
C2 Fe2 C4 68.2(4) . . ?
C10 Fe2 C4 145.7(5) . . ?
C7 Fe2 C3 110.7(4) . . ?
C11 Fe2 C3 133.0(4) . . ?
C1 Fe2 C3 67.4(4) . . ?
C2 Fe2 C3 40.6(3) . . ?
C10 Fe2 C3 172.1(5) . . ?
C4 Fe2 C3 40.2(4) . . ?
C7 Fe2 C5 172.3(5) . . ?
C11 Fe2 C5 145.7(4) . . ?
C1 Fe2 C5 40.9(4) . . ?
C2 Fe2 C5 68.4(4) . . ?
C10 Fe2 C5 114.0(4) . . ?
C4 Fe2 C5 40.2(4) . . ?
C3 Fe2 C5 67.8(4) . . ?
C7 Fe2 C8 40.8(3) . . ?
C11 Fe2 C8 68.8(4) . . ?
C1 Fe2 C8 171.6(5) . . ?
C2 Fe2 C8 147.7(4) . . ?
C10 Fe2 C8 68.2(4) . . ?
C4 Fe2 C8 110.2(4) . . ?
C3 Fe2 C8 116.7(4) . . ?
C5 Fe2 C8 132.4(5) . . ?
C7 Fe2 C9 68.2(4) . . ?
C11 Fe2 C9 69.0(4) . . ?
C1 Fe2 C9 132.7(4) . . ?
C2 Fe2 C9 171.4(4) . . ?
C10 Fe2 C9 40.8(3) . . ?
C4 Fe2 C9 115.3(4) . . ?
C3 Fe2 C9 146.9(5) . . ?
C5 Fe2 C9 108.8(4) . . ?
C8 Fe2 C9 40.0(3) . . ?
C17 N1 C13 117.4(8) . . ?
C17 N1 Co1 118.4(7) . . ?
C13 N1 Co1 124.1(6) . . ?
C26 N2 C30 116.5(9) . . ?
C26 N2 Co1 118.8(7) . . ?
C30 N2 Co1 124.3(7) . . ?
C6 O1 Co1 126.9(7) . . ?
C12 O3 Co1 89.2(6) . 1_655 ?
C12 O4 Co1 88.7(6) . 1_655 ?
C2 C1 C5 109.0(10) . . ?
C2 C1 C6 126.3(12) . . ?
C5 C1 C6 124.5(11) . . ?
C2 C1 Fe2 70.0(5) . . ?
C5 C1 Fe2 69.9(5) . . ?
C6 C1 Fe2 122.7(6) . . ?
C1 C2 C3 107.3(10) . . ?
C1 C2 Fe2 70.0(5) . . ?
C3 C2 Fe2 70.0(5) . . ?
C4 C3 C2 108.3(10) . . ?
C4 C3 Fe2 69.9(6) . . ?
C2 C3 Fe2 69.4(5) . . ?
C3 C4 C5 108.4(10) . . ?
C3 C4 Fe2 69.9(6) . . ?
C5 C4 Fe2 70.0(5) . . ?
C4 C5 C1 106.9(10) . . ?
C4 C5 Fe2 69.8(5) . . ?
C1 C5 Fe2 69.2(5) . . ?
O1 C6 O2 124.9(11) . . ?
O1 C6 C1 117.7(11) . . ?
O2 C6 C1 117.4(11) . . ?
C11 C7 C8 109.0(9) . . ?
C11 C7 C12 126.4(10) . . ?
C8 C7 C12 124.5(9) . . ?
C11 C7 Fe2 69.9(5) . . ?
C8 C7 Fe2 70.6(5) . . ?
C12 C7 Fe2 123.8(6) . . ?
C9 C8 C7 108.1(9) . . ?
C9 C8 Fe2 70.3(5) . . ?
C7 C8 Fe2 68.6(5) . . ?
C8 C9 C10 108.2(10) . . ?
C8 C9 Fe2 69.7(5) . . ?
C10 C9 Fe2 69.0(5) . . ?
C9 C10 C11 107.8(9) . . ?
C9 C10 Fe2 70.2(5) . . ?
C11 C10 Fe2 68.8(5) . . ?
C7 C11 C10 107.0(9) . . ?
C7 C11 Fe2 69.4(5) . . ?
C10 C11 Fe2 69.8(5) . . ?
O3 C12 O4 120.5(9) . . ?
O3 C12 C7 121.3(10) . . ?
O4 C12 C7 118.1(10) . . ?
O3 C12 Co1 60.5(5) . 1_655 ?
O4 C12 Co1 60.1(5) . 1_655 ?
C7 C12 Co1 177.7(8) . 1_655 ?
N1 C13 C14 121.9(9) . . ?
C15 C14 C13 118.9(10) . . ?
C16 C15 C14 118.2(9) . . ?
C16 C15 C18 117.4(11) . . ?
C14 C15 C18 124.3(11) . . ?
C15 C16 C17 120.1(10) . . ?
N1 C17 C16 123.4(10) . . ?
C19 C18 C15 125.6(13) . . ?
C18 C19 C20 123.4(13) . . ?
C21 C20 C25 120.0 . . ?
C21 C20 C19 114.8(8) . . ?
C25 C20 C19 125.2(8) . . ?
C20 C21 C22 120.0 . . ?
C23 C22 C21 120.0 . . ?
C22 C23 C24 120.0 . . ?
C25 C24 C23 120.0 . . ?
C24 C25 C20 120.0 . . ?
N2 C26 C27 124.5(10) . . ?
C28 C27 C26 118.8(11) . . ?
C27 C28 C29 118.5(10) . . ?
C27 C28 C31 119.0(12) . . ?
C29 C28 C31 122.5(12) . . ?
C28 C29 C30 118.6(11) . . ?
N2 C30 C29 123.1(10) . . ?
C32 C31 C28 129.2(15) . . ?
C31 C32 C33 127.6(14) . . ?
C34 C33 C38 120.0 . . ?
C34 C33 C32 125.0(8) . . ?
C38 C33 C32 115.0(8) . . ?
C33 C34 C35 120.0 . . ?
C34 C35 C36 120.0 . . ?
C37 C36 C35 120.0 . . ?
C36 C37 C38 120.0 . . ?
C37 C38 C33 120.0 . . ?

loop_
_geom_bond_atom_site_label_1
_geom_bond_atom_site_label_2
_geom_bond_distance
_geom_bond_site_symmetry_2
_geom_bond_publ_flag
Co1 O1 2.017(7) . y
Co1 O1W 2.082(6) . y
Co1 O4 2.153(6) 1_455 y
Co1 O3 2.161(6) 1_455 y
Co1 N1 2.170(7) . y
Co1 N2 2.189(7) . y
Co1 C12 2.483(10) 1_455 ?
Fe2 C7 2.021(8) . ?
Fe2 C11 2.028(8) . ?
Fe2 C1 2.033(9) . ?
Fe2 C2 2.034(9) . ?
Fe2 C10 2.041(9) . ?
Fe2 C4 2.041(10) . ?
Fe2 C3 2.041(9) . ?
Fe2 C5 2.042(9) . ?
Fe2 C8 2.048(8) . ?
Fe2 C9 2.057(10) . ?
N1 C17 1.322(10) . ?
N1 C13 1.335(11) . ?
N2 C26 1.330(11) . ?
N2 C30 1.335(11) . ?
O1 C6 1.260(11) . y
O2 C6 1.274(11) . y
O3 C12 1.255(10) . y
O4 C12 1.286(10) . y
C1 C2 1.391(12) . ?
C1 C5 1.423(13) . ?
C1 C6 1.497(14) . ?
C2 C3 1.415(12) . ?
C3 C4 1.403(13) . ?
C4 C5 1.403(12) . ?
C7 C11 1.410(11) . ?
C7 C8 1.420(12) . ?
C7 C12 1.488(12) . ?
C8 C9 1.404(12) . ?
C9 C10 1.428(12) . ?
C10 C11 1.438(12) . ?
C13 C14 1.405(11) . ?
C14 C15 1.372(13) . ?
C15 C16 1.352(13) . ?
C15 C18 1.503(13) . ?
C16 C17 1.368(12) . ?
C18 C19 1.240(13) . ?
C19 C20 1.520(12) . ?
C20 C21 1.3900 . ?
C20 C25 1.3900 . ?
C21 C22 1.3900 . ?
C22 C23 1.3900 . ?
C23 C24 1.3900 . ?
C24 C25 1.3900 . ?
C26 C27 1.381(12) . ?
C27 C28 1.374(14) . ?
C28 C29 1.382(14) . ?
C28 C31 1.497(14) . ?
C29 C30 1.408(12) . ?
C31 C32 1.217(14) . ?
C32 C33 1.503(12) . ?
C33 C34 1.3900 . ?
C33 C38 1.3900 . ?
C34 C35 1.3900 . ?
C35 C36 1.3900 . ?
C36 C37 1.3900 . ?
C37 C38 1.3900 . ?

loop_
_publcif_info_exptl_table_extra_item
sin_theta_over_lambda_max

loop_
_publcif_info_exptl_table_header_item
?
